data_7216194
loop_
_publ_author_name
'Mukhopadhyay, Uday'
'Choquesillo-Lazarte, Duane'
'Nicl\'os-Guti\'errez, Juan'
'Bernal, Ivan'

_publ_section_title
;
 A critical look on the nature of the intra-molecular interligand
 \p,\p-stacking interaction in mixed-ligand copper(II) complexes
 of aromatic side-chain amino acidates and \a,\a'-diimines
;
_journal_coden_ASTM CRECF4
_journal_issue 102
_journal_name_full CrystEngComm
_journal_page_first 627
_journal_page_last 632
_journal_paper_doi 10.1039/b417707j
_journal_volume 6
_journal_year 2004
_chemical_compound_source 'synthesis as described'
_chemical_formula_moiety 'C38 H40 Cl4 Cu2 N6 O7'
_chemical_formula_sum 'C38 H40 Cl4 Cu2 N6 O7'
_chemical_formula_weight 961.64
_space_group_IT_number 14
_symmetry_cell_setting monoclinic
_symmetry_Int_Tables_number 14
_symmetry_space_group_name_Hall '-P 2yab'
_symmetry_space_group_name_H-M 'P 1 21/a 1'
_atom_sites_solution_hydrogens geom
_atom_sites_solution_primary direct
_atom_sites_solution_secondary difmap
_audit_creation_date 2004-07-16T16:06:24-00:00
_audit_creation_method 'WinGX routine CIF_UPDATE'
_cell_angle_alpha 90
_cell_angle_beta 100.78(3)
_cell_angle_gamma 90
_cell_formula_units_Z 4
_cell_length_a 11.766(3)
_cell_length_b 24.480(5)
_cell_length_c 14.315(4)
_cell_measurement_reflns_used 0
_cell_measurement_temperature 293(2)
_cell_measurement_theta_max 0
_cell_measurement_theta_min 0
_cell_measurement_wavelength 0.71073
_cell_volume 4050.4(18)
_computing_cell_refinement 'CAD4 Express (Enraf Nonius, 1994)'
_computing_data_collection 'CAD4 Express (Enraf Nonius, 1994)'
_computing_data_reduction 'XCAD4 (Harms & Wocadlo, 1995)'
_computing_molecular_graphics 'Ortep-3 for Windows (Farrugia, 1997)'
_computing_publication_material 'WinGX publication routines (Farrugia, 1999)'
_computing_structure_refinement 'SHELXL-97 (Sheldrick, 1997)'
_computing_structure_solution 'SHELXS-97 (Sheldrick, 1997)'
_diffrn_ambient_temperature 293(2)
_diffrn_measured_fraction_theta_full 0.999
_diffrn_measured_fraction_theta_max 0.999
_diffrn_radiation_monochromator graphite
_diffrn_radiation_probe x-ray
_diffrn_radiation_type MoK\a
_diffrn_radiation_wavelength 0.71073
_diffrn_reflns_av_R_equivalents 0.0699
_diffrn_reflns_av_unetI/netI 0.0819
_diffrn_reflns_limit_h_max 14
_diffrn_reflns_limit_h_min 0
_diffrn_reflns_limit_k_max 30
_diffrn_reflns_limit_k_min 0
_diffrn_reflns_limit_l_max 17
_diffrn_reflns_limit_l_min -17
_diffrn_reflns_number 8619
_diffrn_reflns_theta_full 25.97
_diffrn_reflns_theta_max 25.97
_diffrn_reflns_theta_min 2.21
_exptl_absorpt_coefficient_mu 1.371
_exptl_absorpt_correction_type none
_exptl_crystal_colour blue
_exptl_crystal_density_diffrn 1.577
_exptl_crystal_density_method 'not measured'
_exptl_crystal_description block
_exptl_crystal_F_000 1968
_exptl_crystal_size_max 0.6
_exptl_crystal_size_mid 0.6
_exptl_crystal_size_min 0.5
_refine_diff_density_max 0.728
_refine_diff_density_min -0.739
_refine_diff_density_rms 0.073
_refine_ls_extinction_method none
_refine_ls_goodness_of_fit_ref 1.007
_refine_ls_hydrogen_treatment mixed
_refine_ls_matrix_type full
_refine_ls_number_parameters 674
_refine_ls_number_reflns 7941
_refine_ls_number_restraints 0
_refine_ls_restrained_S_all 1.007
_refine_ls_R_factor_all 0.1322
_refine_ls_R_factor_gt 0.0499
_refine_ls_shift/su_max 0.001
_refine_ls_shift/su_mean 0
_refine_ls_structure_factor_coef Fsqd
_refine_ls_weighting_details 'calc w=1/[\s^2^(Fo^2^)+(0.0469P)^2^+4.0138P] where P=(Fo^2^+2Fc^2^)/3'
_refine_ls_weighting_scheme calc
_refine_ls_wR_factor_gt 0.093
_refine_ls_wR_factor_ref 0.1188
_reflns_number_gt 4232
_reflns_number_total 7941
_reflns_threshold_expression >2sigma(I)
_cod_data_source_file b417707j.txt
_cod_data_source_block cubpyala
_cod_original_cell_volume 4050.4(17)
_cod_original_sg_symbol_H-M 'P 21/a'
_cod_database_code 7216194

loop_
_symmetry_equiv_pos_as_xyz
'x, y, z'
'-x+1/2, y+1/2, -z'
'-x, -y, -z'
'x-1/2, -y-1/2, z'

loop_
_atom_site_label
_atom_site_type_symbol
_atom_site_fract_x
_atom_site_fract_y
_atom_site_fract_z
_atom_site_U_iso_or_equiv
_atom_site_adp_type
_atom_site_occupancy
_atom_site_symmetry_multiplicity
_atom_site_calc_flag
Cu1 Cu 0.55767(4) 0.35944(2) 1.60091(4) 0.03585(15) Uani 1 1 d
Cu2 Cu 0.41270(4) 0.14352(2) 0.91984(4) 0.03723(15) Uani 1 1 d
Cl1 Cl 0.60496(11) 0.42166(5) 1.74205(8) 0.0497(3) Uani 1 1 d
Cl4 Cl 0.52244(12) 0.03910(6) 0.66418(10) 0.0627(4) Uani 1 1 d
Cl3 Cl 0.5135(2) 0.12925(8) 1.31095(12) 0.1076(7) Uani 1 1 d
Cl2 Cl 0.4600(4) 0.36420(10) 1.20801(14) 0.1858(15) Uani 1 1 d
O2 O 0.7240(3) 0.21822(14) 1.6495(2) 0.0530(9) Uani 1 1 d
O4 O 0.5547(3) 0.28494(14) 0.8748(2) 0.0526(9) Uani 1 1 d
O1 O 0.6877(2) 0.30697(13) 1.6323(2) 0.0442(8) Uani 1 1 d
O3 O 0.5258(2) 0.19585(13) 0.8894(2) 0.0439(8) Uani 1 1 d
N1 N 0.4215(3) 0.40119(15) 1.5311(2) 0.0376(9) Uani 1 1 d
N5 N 0.5353(3) 0.09664(15) 0.9927(3) 0.0397(9) Uani 1 1 d
N6 N 0.3027(3) 0.20257(16) 0.8655(3) 0.0376(9) Uani 1 1 d
N3 N 0.4768(4) 0.30064(16) 1.6609(3) 0.0382(9) Uani 1 1 d
N2 N 0.6369(3) 0.40159(15) 1.5128(3) 0.0385(9) Uani 1 1 d
OW2 O 0.7091(4) 0.1224(2) 0.7605(3) 0.0764(13) Uani 1 1 d
OW1 O 0.3735(4) 0.1003(2) 0.7830(3) 0.0715(13) Uani 1 1 d
C4 C 0.3558(4) 0.4606(2) 1.4004(3) 0.0461(12) Uani 1 1 d
N4 N 0.3163(3) 0.09921(15) 0.9922(3) 0.0392(9) Uani 1 1 d
C6 C 0.5661(4) 0.43218(18) 1.4477(3) 0.0390(11) Uani 1 1 d
C5 C 0.4433(4) 0.43175(18) 1.4581(3) 0.0374(10) Uani 1 1 d
C25 C 0.5024(4) 0.06578(18) 1.0610(3) 0.0391(11) Uani 1 1 d
C12 C 0.5302(4) 0.24789(19) 1.6438(4) 0.0383(11) Uani 1 1 d
C31 C 0.3648(4) 0.25528(19) 0.8844(3) 0.0385(11) Uani 1 1 d
C11 C 0.6573(4) 0.25782(19) 1.6426(3) 0.0383(11) Uani 1 1 d
OW3 O 0.4072(5) 0.4154(3) 1.8778(4) 0.0990(18) Uani 1 1 d
C33 C 0.3883(4) 0.2422(2) 1.0642(3) 0.0440(12) Uani 1 1 d
C24 C 0.3768(4) 0.06714(19) 1.0601(3) 0.0433(11) Uani 1 1 d
C20 C 0.2003(5) 0.1012(2) 0.9835(4) 0.0469(12) Uani 1 1 d
C7 C 0.6085(5) 0.4620(2) 1.3794(4) 0.0511(13) Uani 1 1 d
C1 C 0.3134(4) 0.4000(2) 1.5477(4) 0.0459(12) Uani 1 1 d
C23 C 0.3232(5) 0.0375(2) 1.1214(4) 0.0540(14) Uani 1 1 d
C26 C 0.5805(5) 0.0346(2) 1.1236(4) 0.0551(14) Uani 1 1 d
C32 C 0.3489(5) 0.2787(2) 0.9800(4) 0.0505(13) Uani 1 1 d
C3 C 0.2458(5) 0.4578(2) 1.4171(4) 0.0561(15) Uani 1 1 d
C36 C 0.4652(6) 0.1735(3) 1.2173(4) 0.0639(15) Uani 1 1 d
C21 C 0.1431(5) 0.0716(3) 1.0417(4) 0.0627(16) Uani 1 1 d
C38 C 0.3129(5) 0.2159(3) 1.1119(4) 0.0588(15) Uani 1 1 d
C14 C 0.4648(4) 0.2561(2) 1.4632(4) 0.0533(14) Uani 1 1 d
C2 C 0.2236(4) 0.4279(2) 1.4927(4) 0.0547(14) Uani 1 1 d
C8 C 0.7259(5) 0.4605(3) 1.3806(4) 0.0617(16) Uani 1 1 d
C29 C 0.6465(4) 0.0966(2) 0.9848(4) 0.0490(13) Uani 1 1 d
C10 C 0.7497(5) 0.4014(2) 1.5120(4) 0.0493(13) Uani 1 1 d
C27 C 0.6949(5) 0.0354(2) 1.1143(4) 0.0609(16) Uani 1 1 d
C30 C 0.4925(4) 0.2453(2) 0.8822(3) 0.0404(11) Uani 1 1 d
C28 C 0.7279(5) 0.0664(2) 1.0435(4) 0.0593(15) Uani 1 1 d
C13 C 0.4678(5) 0.2216(3) 1.5513(5) 0.0609(16) Uani 1 1 d
C37 C 0.3511(6) 0.1823(3) 1.1886(4) 0.0643(17) Uani 1 1 d
C34 C 0.5044(5) 0.2325(3) 1.0978(4) 0.0657(18) Uani 1 1 d
C22 C 0.2047(6) 0.0399(3) 1.1111(4) 0.0642(16) Uani 1 1 d
C9 C 0.7966(5) 0.4306(2) 1.4471(4) 0.0598(15) Uani 1 1 d
C15 C 0.5609(6) 0.2630(3) 1.4228(5) 0.074(2) Uani 1 1 d
C35 C 0.5417(6) 0.1985(3) 1.1723(4) 0.078(2) Uani 1 1 d
C19 C 0.3663(6) 0.2851(3) 1.4200(6) 0.081(2) Uani 1 1 d
C18 C 0.3645(9) 0.3165(4) 1.3419(7) 0.107(3) Uani 1 1 d
C17 C 0.4615(12) 0.3218(3) 1.3065(5) 0.105(3) Uani 1 1 d
C16 C 0.5577(10) 0.2957(4) 1.3448(5) 0.098(3) Uani 1 1 d
H3 H 0.339(3) 0.2809(15) 0.835(3) 0.019(9) Uiso 1 1 d
H7 H 0.304(3) 0.3799(16) 1.599(3) 0.024(10) Uiso 1 1 d
H5 H 0.755(4) 0.479(2) 1.338(3) 0.048(14) Uiso 1 1 d
H1 H 0.164(4) 0.118(2) 0.932(4) 0.062(17) Uiso 1 1 d
H6 H 0.884(4) 0.4282(19) 1.455(3) 0.054(14) Uiso 1 1 d
H4 H 0.271(4) 0.2883(19) 0.974(3) 0.048(14) Uiso 1 1 d
H2 H 0.664(4) 0.121(2) 0.937(4) 0.061(16) Uiso 1 1 d
H15 H 0.402(4) 0.2981(17) 1.648(3) 0.034(12) Uiso 1 1 d
H14 H 0.495(3) 0.3073(17) 1.717(3) 0.029(13) Uiso 1 1 d
H10 H 0.616(5) 0.201(2) 1.198(4) 0.09(2) Uiso 1 1 d
H11 H 0.786(3) 0.3847(17) 1.555(3) 0.022(12) Uiso 1 1 d
H8 H 0.362(4) 0.018(2) 1.162(3) 0.045(15) Uiso 1 1 d
H13 H 0.528(4) 0.2241(19) 1.693(3) 0.047(14) Uiso 1 1 d
H12 H 0.391(5) 0.212(2) 1.557(4) 0.067(17) Uiso 1 1 d
H9 H 0.549(4) 0.012(2) 1.171(4) 0.062(16) Uiso 1 1 d
H21 H 0.292(3) 0.1947(16) 0.808(3) 0.023(12) Uiso 1 1 d
H22 H 0.228(4) 0.207(2) 0.877(3) 0.059(16) Uiso 1 1 d
H19 H 0.375(3) 0.4810(17) 1.348(3) 0.034(11) Uiso 1 1 d
H23 H 0.237(5) 0.218(2) 1.088(4) 0.08(2) Uiso 1 1 d
H16 H 0.745(6) 0.016(3) 1.154(5) 0.10(2) Uiso 1 1 d
H17 H 0.799(4) 0.0663(19) 1.033(3) 0.045(14) Uiso 1 1 d
H18 H 0.065(4) 0.0706(19) 1.028(3) 0.051(14) Uiso 1 1 d
H20 H 0.144(5) 0.426(2) 1.512(4) 0.073(17) Uiso 1 1 d
H24 H 0.387(4) 0.3109(19) 0.989(3) 0.044(14) Uiso 1 1 d
H25 H 0.548(5) 0.250(2) 1.069(4) 0.08(2) Uiso 1 1 d
H26 H 0.172(5) 0.019(2) 1.150(4) 0.075(19) Uiso 1 1 d
H28' H 0.192(4) 0.475(2) 1.382(4) 0.059(16) Uiso 1 1 d
H27' H 0.560(5) 0.479(3) 1.335(4) 0.09(2) Uiso 1 1 d
H27 H 0.309(5) 0.166(2) 1.217(4) 0.08(2) Uiso 1 1 d
H29 H 0.287(7) 0.336(3) 1.315(6) 0.15(3) Uiso 1 1 d
H28 H 0.500(4) 0.192(2) 1.540(4) 0.054(16) Uiso 1 1 d
HW1 H 0.449(8) 0.444(4) 1.836(7) 0.18(4) Uiso 1 1 d
HW2 H 0.349(7) 0.401(3) 1.842(6) 0.12(3) Uiso 1 1 d
H30 H 0.612(8) 0.295(4) 1.325(7) 0.16(5) Uiso 1 1 d
HW6 H 0.665(5) 0.099(2) 0.733(4) 0.06(2) Uiso 1 1 d
HW5 H 0.693(5) 0.151(3) 0.720(5) 0.09(2) Uiso 1 1 d
H31 H 0.624(5) 0.245(2) 1.451(4) 0.08(2) Uiso 1 1 d
HW7 H 0.418(5) 0.087(2) 0.755(4) 0.07(2) Uiso 1 1 d
HW8 H 0.313(4) 0.089(2) 0.770(4) 0.043(17) Uiso 1 1 d
H32 H 0.310(5) 0.276(2) 1.449(4) 0.06(2) Uiso 1 1 d

loop_
_atom_site_aniso_label
_atom_site_aniso_U_11
_atom_site_aniso_U_22
_atom_site_aniso_U_33
_atom_site_aniso_U_23
_atom_site_aniso_U_13
_atom_site_aniso_U_12
Cu1 0.0310(3) 0.0374(3) 0.0398(3) 0.0075(3) 0.0081(2) -0.0009(3)
Cu2 0.0346(3) 0.0388(3) 0.0385(3) 0.0056(3) 0.0073(2) 0.0015(3)
Cl1 0.0552(7) 0.0516(7) 0.0405(7) 0.0014(6) 0.0041(5) -0.0092(6)
Cl4 0.0499(8) 0.0768(10) 0.0645(9) -0.0104(7) 0.0186(7) 0.0020(7)
Cl3 0.1572(19) 0.1066(15) 0.0586(10) 0.0243(10) 0.0193(11) 0.0248(13)
Cl2 0.380(5) 0.0962(17) 0.0537(11) -0.0013(11) -0.0290(18) -0.001(2)
O2 0.0437(19) 0.043(2) 0.074(2) 0.0057(17) 0.0153(17) 0.0080(16)
O4 0.0449(19) 0.050(2) 0.065(2) 0.0156(18) 0.0155(17) -0.0053(17)
O1 0.0294(16) 0.042(2) 0.062(2) 0.0072(16) 0.0089(15) -0.0027(14)
O3 0.0361(17) 0.043(2) 0.055(2) 0.0118(15) 0.0141(15) 0.0042(14)
N1 0.037(2) 0.041(2) 0.035(2) 0.0037(17) 0.0076(17) 0.0016(17)
N5 0.042(2) 0.033(2) 0.043(2) -0.0004(18) 0.0064(18) 0.0002(17)
N6 0.029(2) 0.047(2) 0.036(2) 0.005(2) 0.0042(18) 0.0011(18)
N3 0.034(2) 0.046(2) 0.036(2) -0.0011(19) 0.0096(19) -0.0018(18)
N2 0.035(2) 0.039(2) 0.045(2) 0.0000(18) 0.0153(18) -0.0011(17)
OW2 0.072(3) 0.076(3) 0.076(3) 0.010(3) 0.003(3) -0.006(3)
OW1 0.049(3) 0.098(4) 0.067(3) -0.030(2) 0.010(2) 0.006(3)
C4 0.056(3) 0.041(3) 0.038(3) 0.006(2) 0.000(2) 0.001(2)
N4 0.042(2) 0.041(2) 0.034(2) -0.0030(17) 0.0057(17) -0.0010(18)
C6 0.046(3) 0.032(2) 0.038(3) 0.001(2) 0.007(2) -0.006(2)
C5 0.042(3) 0.031(2) 0.037(3) -0.002(2) 0.003(2) -0.002(2)
C25 0.048(3) 0.035(3) 0.033(2) 0.000(2) 0.003(2) 0.003(2)
C12 0.038(3) 0.031(3) 0.048(3) 0.001(2) 0.015(2) -0.005(2)
C31 0.036(3) 0.037(3) 0.042(3) 0.011(2) 0.005(2) 0.006(2)
C11 0.038(3) 0.042(3) 0.034(3) 0.001(2) 0.006(2) 0.000(2)
OW3 0.071(3) 0.124(5) 0.105(4) -0.041(4) 0.024(3) 0.004(3)
C33 0.045(3) 0.047(3) 0.042(3) -0.006(2) 0.014(2) 0.002(2)
C24 0.056(3) 0.042(3) 0.031(2) -0.001(2) 0.005(2) -0.005(2)
C20 0.046(3) 0.056(3) 0.040(3) 0.000(3) 0.010(2) -0.006(2)
C7 0.064(4) 0.054(3) 0.036(3) 0.008(2) 0.012(3) -0.011(3)
C1 0.042(3) 0.049(3) 0.049(3) 0.006(3) 0.014(2) 0.000(2)
C23 0.068(4) 0.050(3) 0.042(3) 0.014(3) 0.006(3) -0.003(3)
C26 0.066(4) 0.047(3) 0.050(3) 0.007(3) 0.004(3) 0.004(3)
C32 0.044(3) 0.044(3) 0.064(4) -0.008(3) 0.010(3) 0.008(3)
C3 0.044(3) 0.057(4) 0.060(4) 0.000(3) -0.008(3) 0.007(3)
C36 0.075(4) 0.074(4) 0.045(3) -0.003(3) 0.017(3) 0.003(3)
C21 0.045(3) 0.085(4) 0.059(4) 0.004(3) 0.012(3) -0.019(3)
C38 0.044(3) 0.070(4) 0.066(4) -0.013(3) 0.019(3) -0.002(3)
C14 0.040(3) 0.061(3) 0.054(3) -0.020(3) -0.003(2) 0.004(2)
C2 0.038(3) 0.060(3) 0.063(4) 0.000(3) 0.002(3) 0.008(3)
C8 0.075(4) 0.067(4) 0.050(3) 0.003(3) 0.030(3) -0.024(3)
C29 0.042(3) 0.048(3) 0.056(3) 0.004(3) 0.007(3) 0.002(2)
C10 0.045(3) 0.047(3) 0.059(4) 0.008(3) 0.016(3) 0.001(3)
C27 0.066(4) 0.055(4) 0.055(4) 0.004(3) -0.007(3) 0.014(3)
C30 0.041(3) 0.048(3) 0.032(2) 0.013(2) 0.007(2) 0.002(2)
C28 0.045(3) 0.061(4) 0.069(4) -0.003(3) 0.004(3) 0.012(3)
C13 0.046(3) 0.052(4) 0.088(5) -0.028(3) 0.020(3) -0.013(3)
C37 0.081(5) 0.063(4) 0.057(4) -0.002(3) 0.036(4) -0.013(3)
C34 0.043(3) 0.107(5) 0.047(3) 0.013(3) 0.007(3) -0.017(3)
C22 0.073(4) 0.071(4) 0.055(4) 0.006(3) 0.026(3) -0.017(3)
C9 0.054(4) 0.068(4) 0.064(4) -0.002(3) 0.029(3) -0.011(3)
C15 0.055(4) 0.114(6) 0.055(4) 0.003(4) 0.013(3) 0.018(4)
C35 0.053(4) 0.132(6) 0.044(3) 0.016(4) -0.004(3) 0.004(4)
C19 0.046(4) 0.095(6) 0.096(6) -0.035(5) -0.005(4) 0.006(4)
C18 0.117(7) 0.095(6) 0.082(6) -0.026(5) -0.051(6) 0.036(6)
C17 0.182(10) 0.068(5) 0.048(4) -0.018(4) -0.020(6) 0.011(6)
C16 0.115(7) 0.130(8) 0.051(4) 0.007(5) 0.022(5) 0.003(6)

loop_
_atom_type_symbol
_atom_type_description
_atom_type_scat_dispersion_real
_atom_type_scat_dispersion_imag
_atom_type_scat_source
C C 0.0033 0.0016 'International Tables Vol C Tables 4.2.6.8 and 6.1.1.4'
H H 0 0 'International Tables Vol C Tables 4.2.6.8 and 6.1.1.4'
N N 0.0061 0.0033 'International Tables Vol C Tables 4.2.6.8 and 6.1.1.4'
O O 0.0106 0.006 'International Tables Vol C Tables 4.2.6.8 and 6.1.1.4'
Cl Cl 0.1484 0.1585 'International Tables Vol C Tables 4.2.6.8 and 6.1.1.4'
Cu Cu 0.3201 1.2651 'International Tables Vol C Tables 4.2.6.8 and 6.1.1.4'

loop_
_geom_angle_atom_site_label_1
_geom_angle_atom_site_label_2
_geom_angle_atom_site_label_3
_geom_angle
O1 Cu1 N2 92.67(14)
O1 Cu1 N1 162.66(14)
N2 Cu1 N1 81.07(15)
O1 Cu1 N3 81.14(15)
N2 Cu1 N3 163.58(16)
N1 Cu1 N3 100.40(16)
O1 Cu1 Cl1 99.51(10)
N2 Cu1 Cl1 97.82(11)
N1 Cu1 Cl1 97.36(11)
N3 Cu1 Cl1 98.20(13)
O3 Cu2 N5 92.18(14)
O3 Cu2 N4 161.75(14)
N5 Cu2 N4 80.80(15)
O3 Cu2 N6 81.82(15)
N5 Cu2 N6 168.25(16)
N4 Cu2 N6 101.87(16)
O3 Cu2 OW1 98.92(18)
N5 Cu2 OW1 101.58(17)
N4 Cu2 OW1 98.99(18)
N6 Cu2 OW1 89.37(18)
C11 O1 Cu1 114.6(3)
C30 O3 Cu2 115.4(3)
C1 N1 C5 118.4(4)
C1 N1 Cu1 126.8(3)
C5 N1 Cu1 114.8(3)
C29 N5 C25 118.6(4)
C29 N5 Cu2 125.8(3)
C25 N5 Cu2 115.3(3)
C31 N6 Cu2 107.3(3)
C12 N3 Cu1 107.8(3)
C10 N2 C6 118.8(4)
C10 N2 Cu1 126.2(4)
C6 N2 Cu1 115.0(3)
C3 C4 C5 119.6(5)
C24 N4 C20 118.5(4)
C24 N4 Cu2 114.7(3)
C20 N4 Cu2 126.7(3)
N2 C6 C7 121.4(4)
N2 C6 C5 114.4(4)
C7 C6 C5 124.2(4)
N1 C5 C4 121.1(4)
N1 C5 C6 114.4(4)
C4 C5 C6 124.5(4)
N5 C25 C26 122.2(5)
N5 C25 C24 113.8(4)
C26 C25 C24 124.0(5)
N3 C12 C11 108.2(4)
N3 C12 C13 111.2(4)
C11 C12 C13 111.9(4)
N6 C31 C30 108.1(4)
N6 C31 C32 110.5(4)
C30 C31 C32 111.4(4)
O2 C11 O1 124.1(4)
O2 C11 C12 119.0(4)
O1 C11 C12 116.9(4)
C38 C33 C34 115.8(5)
C38 C33 C32 123.0(5)
C34 C33 C32 121.2(5)
N4 C24 C23 121.6(5)
N4 C24 C25 114.4(4)
C23 C24 C25 124.0(5)
N4 C20 C21 121.9(5)
C8 C7 C6 118.0(5)
N1 C1 C2 122.8(5)
C22 C23 C24 118.9(5)
C27 C26 C25 118.1(5)
C33 C32 C31 115.1(4)
C4 C3 C2 119.6(5)
C37 C36 C35 119.9(6)
C37 C36 Cl3 120.0(5)
C35 C36 Cl3 120.1(5)
C22 C21 C20 119.4(6)
C33 C38 C37 122.0(6)
C15 C14 C19 115.5(7)
C15 C14 C13 121.8(5)
C19 C14 C13 122.7(6)
C3 C2 C1 118.5(5)
C9 C8 C7 120.3(5)
N5 C29 C28 122.3(5)
N2 C10 C9 122.3(6)
C26 C27 C28 119.6(5)
O4 C30 O3 125.3(4)
O4 C30 C31 118.5(4)
O3 C30 C31 116.2(4)
C29 C28 C27 119.2(6)
C14 C13 C12 114.7(5)
C36 C37 C38 119.9(6)
C35 C34 C33 122.1(6)
C21 C22 C23 119.6(6)
C8 C9 C10 119.1(6)
C16 C15 C14 121.0(8)
C36 C35 C34 120.4(6)
C18 C19 C14 122.5(8)
C17 C18 C19 119.0(8)
C16 C17 C18 121.3(9)
C16 C17 Cl2 119.9(10)
C18 C17 Cl2 118.8(9)
C17 C16 C15 120.7(9)

loop_
_geom_bond_atom_site_label_1
_geom_bond_atom_site_label_2
_geom_bond_distance
Cu1 O1 1.984(3)
Cu1 N2 1.991(4)
Cu1 N1 2.003(4)
Cu1 N3 2.005(4)
Cu1 Cl1 2.5083(14)
Cu2 O3 1.954(3)
Cu2 N5 1.980(4)
Cu2 N4 1.994(4)
Cu2 N6 1.998(4)
Cu2 OW1 2.199(4)
Cl3 C36 1.734(6)
Cl2 C17 1.749(8)
O2 C11 1.239(5)
O4 C30 1.233(5)
O1 C11 1.272(5)
O3 C30 1.270(5)
N1 C1 1.337(6)
N1 C5 1.349(5)
N5 C29 1.335(6)
N5 C25 1.348(6)
N6 C31 1.483(6)
N3 C12 1.477(6)
N2 C10 1.330(6)
N2 C6 1.354(5)
C4 C3 1.361(7)
C4 C5 1.388(6)
N4 C24 1.345(6)
N4 C20 1.348(6)
C6 C7 1.385(6)
C6 C5 1.479(6)
C25 C26 1.387(7)
C25 C24 1.476(6)
C12 C11 1.518(6)
C12 C13 1.531(7)
C31 C30 1.527(6)
C31 C32 1.528(7)
C33 C38 1.377(7)
C33 C34 1.381(7)
C33 C32 1.503(7)
C24 C23 1.379(7)
C20 C21 1.371(7)
C7 C8 1.379(8)
C1 C2 1.376(7)
C23 C22 1.377(8)
C26 C27 1.378(8)
C3 C2 1.371(8)
C36 C37 1.347(8)
C36 C35 1.348(8)
C21 C22 1.357(8)
C38 C37 1.377(8)
C14 C15 1.373(8)
C14 C19 1.400(8)
C14 C13 1.512(8)
C8 C9 1.356(8)
C29 C28 1.366(7)
C10 C9 1.366(7)
C27 C28 1.378(8)
C34 C35 1.360(8)
C15 C16 1.369(10)
C19 C18 1.353(12)
C18 C17 1.339(12)
C17 C16 1.325(13)

loop_
_cod_changelog_entry_id
_cod_changelog_entry_author
_cod_changelog_entry_date
_cod_changelog_entry_text
1 'Vaitkus, Antanas' 2022-05-06T18:15:00+03:00 'Updated bibliographic information.'
